data_7048902
loop_
_publ_author_name
'Gyton, Matthew R.'
'Hood, Thomas M.'
'Chaplin, Adrian B.'

_publ_section_title
;
 A convenient method for the generation of {Rh(PNP)}<sup>+</sup> and
 {Rh(PONOP)}<sup>+</sup> fragments: reversible formation of vinylidene
 derivatives.
;
_journal_issue 9
_journal_name_full 'Dalton transactions (Cambridge, England : 2003)'
_journal_page_first 2877
_journal_page_last 2880
_journal_paper_doi 10.1039/c8dt05049j
_journal_volume 48
_journal_year 2019
_chemical_formula_moiety 'C27 H49 N O2 P2 Rh, C32 H12 B F24'
_chemical_formula_sum 'C59 H61 B F24 N O2 P2 Rh'
_chemical_formula_weight 1447.74
_chemical_melting_point ?
_space_group_crystal_system monoclinic
_space_group_IT_number 14
_space_group_name_Hall '-P 2ybc'
_space_group_name_H-M_alt 'P 1 21/c 1'
_symmetry_space_group_name_Hall '-P 2ybc'
_symmetry_space_group_name_H-M 'P 1 21/c 1'
_atom_sites_solution_hydrogens geom
_atom_sites_solution_primary dual
_atom_sites_solution_secondary difmap
_audit_creation_date 2018-12-18
_audit_creation_method
;
Olex2 1.2
(compiled 2018.05.29 svn.r3510 for OlexSys, GUI svn.r5506)
;
_audit_update_record
;
2018-12-20 deposited with the CCDC.
2019-01-29 downloaded from the CCDC.
;
_cell_angle_alpha 90
_cell_angle_beta 95.4584(14)
_cell_angle_gamma 90
_cell_formula_units_Z 4
_cell_length_a 12.77010(19)
_cell_length_b 18.6612(2)
_cell_length_c 27.1605(4)
_cell_measurement_reflns_used 23195
_cell_measurement_temperature 150(2)
_cell_measurement_theta_max 31.3200
_cell_measurement_theta_min 2.5440
_cell_volume 6443.14(15)
_computing_cell_refinement
;
CrysAlisPro, Agilent Technologies,
Version 1.171.37.35 (release 13-08-2014 CrysAlis171 .NET)
(compiled Aug 13 2014,18:06:01)
;
_computing_data_collection
;
CrysAlisPro, Agilent Technologies,
Version 1.171.37.35 (release 13-08-2014 CrysAlis171 .NET)
(compiled Aug 13 2014,18:06:01)
;
_computing_data_reduction
;
CrysAlisPro, Agilent Technologies,
Version 1.171.37.35 (release 13-08-2014 CrysAlis171 .NET)
(compiled Aug 13 2014,18:06:01)
;
_computing_molecular_graphics 'Olex2 (Dolomanov et al., 2009)'
_computing_publication_material 'Olex2 (Dolomanov et al., 2009)'
_computing_structure_refinement 'ShelXL (Sheldrick, 2015)'
_computing_structure_solution 'ShelXT (Sheldrick, 2015)'
_diffrn_ambient_temperature 150(2)
_diffrn_detector 'CCD plate'
_diffrn_detector_area_resol_mean 10.2833
_diffrn_detector_type Ruby
_diffrn_measured_fraction_theta_full 0.999
_diffrn_measured_fraction_theta_max 0.999
_diffrn_measurement_details
;
#__ type_ start__ end____ width___ exp.time_
  1 omega  -58.00   69.00   1.0000   22.5000
omega____ theta____ kappa____ phi______ frames
    -       23.1653  -19.0000 -180.0000 127

#__ type_ start__ end____ width___ exp.time_
  2 omega  -53.00   50.00   1.0000   22.5000
omega____ theta____ kappa____ phi______ frames
    -       23.1653  -38.0000  -60.0000 103

#__ type_ start__ end____ width___ exp.time_
  3 omega -103.00    9.00   1.0000   22.5000
omega____ theta____ kappa____ phi______ frames
    -      -24.2590  -77.0000  -30.0000 112

#__ type_ start__ end____ width___ exp.time_
  4 omega -114.00  -57.00   1.0000   22.5000
omega____ theta____ kappa____ phi______ frames
    -      -24.2590 -178.0000    0.0000 57

#__ type_ start__ end____ width___ exp.time_
  5 omega   -3.00   99.00   1.0000   22.5000
omega____ theta____ kappa____ phi______ frames
    -       23.1653   38.0000  -90.0000 102

#__ type_ start__ end____ width___ exp.time_
  6 omega  -98.00  -16.00   1.0000   22.5000
omega____ theta____ kappa____ phi______ frames
    -      -24.2590  -57.0000   90.0000 82
;
_diffrn_measurement_device 'four-circle diffractometer'
_diffrn_measurement_device_type 'Oxford Diffraction: Xcalibur, Ruby, Gemini'
_diffrn_measurement_method '\w scans'
_diffrn_orient_matrix_UB_11 -0.0335019000
_diffrn_orient_matrix_UB_12 0.0020497000
_diffrn_orient_matrix_UB_13 -0.0223289000
_diffrn_orient_matrix_UB_21 -0.0446314000
_diffrn_orient_matrix_UB_22 -0.0011732000
_diffrn_orient_matrix_UB_23 0.0136615000
_diffrn_orient_matrix_UB_31 0.0004350000
_diffrn_orient_matrix_UB_32 0.0379375000
_diffrn_orient_matrix_UB_33 0.0016318000
_diffrn_radiation_monochromator graphite
_diffrn_radiation_probe x-ray
_diffrn_radiation_type MoK\a
_diffrn_radiation_wavelength 0.71073
_diffrn_reflns_av_R_equivalents 0.0530
_diffrn_reflns_av_unetI/netI 0.0378
_diffrn_reflns_Laue_measured_fraction_full 0.999
_diffrn_reflns_Laue_measured_fraction_max 0.999
_diffrn_reflns_limit_h_max 16
_diffrn_reflns_limit_h_min -16
_diffrn_reflns_limit_k_max 23
_diffrn_reflns_limit_k_min -23
_diffrn_reflns_limit_l_max 34
_diffrn_reflns_limit_l_min -34
_diffrn_reflns_number 83031
_diffrn_reflns_point_group_measured_fraction_full 0.999
_diffrn_reflns_point_group_measured_fraction_max 0.999
_diffrn_reflns_theta_full 27.102
_diffrn_reflns_theta_max 27.102
_diffrn_reflns_theta_min 3.014
_diffrn_source 'Enhance (Mo) X-ray Source'
_exptl_absorpt_coefficient_mu 0.425
_exptl_absorpt_correction_T_max 1.00000
_exptl_absorpt_correction_T_min 0.86185
_exptl_absorpt_correction_type multi-scan
_exptl_absorpt_process_details
;
CrysAlisPro, Agilent Technologies,
Version 1.171.37.35 (release 13-08-2014 CrysAlis171 .NET)
(compiled Aug 13 2014,18:06:01)
Empirical absorption correction using spherical harmonics,
 implemented in SCALE3 ABSPACK scaling algorithm.
;
_exptl_crystal_colour blue
_exptl_crystal_colour_primary blue
_exptl_crystal_density_diffrn 1.492
_exptl_crystal_density_meas ?
_exptl_crystal_description block
_exptl_crystal_F_000 2936
_exptl_crystal_recrystallization_method 'Crystals grown from 1,2-C6H4F2-hexane at 293 K'
_exptl_crystal_size_max 0.3
_exptl_crystal_size_mid 0.25
_exptl_crystal_size_min 0.08
_refine_diff_density_max 0.721
_refine_diff_density_min -0.811
_refine_diff_density_rms 0.069
_refine_ls_extinction_method none
_refine_ls_goodness_of_fit_ref 1.022
_refine_ls_hydrogen_treatment constr
_refine_ls_matrix_type full
_refine_ls_number_parameters 1027
_refine_ls_number_reflns 14184
_refine_ls_number_restraints 1008
_refine_ls_restrained_S_all 1.196
_refine_ls_R_factor_all 0.0621
_refine_ls_R_factor_gt 0.0435
_refine_ls_shift/su_max 0.001
_refine_ls_shift/su_mean 0.000
_refine_ls_structure_factor_coef Fsqd
_refine_ls_weighting_details 'w=1/[\s^2^(Fo^2^)+(0.0526P)^2^+6.0494P] where P=(Fo^2^+2Fc^2^)/3'
_refine_ls_weighting_scheme calc
_refine_ls_wR_factor_gt 0.1034
_refine_ls_wR_factor_ref 0.1125
_reflns_Friedel_coverage 0.000
_reflns_number_gt 11127
_reflns_number_total 14184
_reflns_threshold_expression 'I > 2\s(I)'
_cod_data_source_file c8dt05049j3.cif
_cod_data_source_block 0187abc15
_cod_depositor_comments
;
The following automatic conversions were performed:

'_chemical_melting_point' value 'not measured' was changed to '?' -
the value is undefined or not given.

'_exptl_crystal_density_meas' value 'not measured' was changed to '?'
- the value is perceived as not measured.

Automatic conversion script
Id: cif_fix_values 4973 2017-02-22 13:04:09Z antanas 

 Adding full bibliography for 7048901--7048908.cif.
;
_cod_original_cell_volume 6443.13(16)
_cod_database_code 7048902
_shelx_shelxl_version_number 2014/7
_shelx_space_group_comment
;
The symmetry employed for this shelxl refinement is uniquely defined
by the following loop, which should always be used as a source of
symmetry information in preference to the above space-group names.
They are only intended as comments.
;
_olex2_refinement_description
;
1. Fixed Uiso
 At 1.2 times of:
  All C(H) groups
 At 1.5 times of:
  All C(H,H,H) groups
2. Restrained distances
 C207-F1 \\sim C207-F2 \\sim C207-F3 \\sim C207-F1A \\sim C207-F2A \\sim
C207-F3A
 with sigma of 0.01
 F1-F2 \\sim F2-F3 \\sim F3-F1 \\sim F1A-F2A \\sim F2A-F3A \\sim F3A-F1A
 with sigma of 0.01
 C203-F1 \\sim C203-F2 \\sim C203-F3 \\sim C203-F1A \\sim C203-F2A \\sim
C203-F3A
 with sigma of 0.01
 C208-F4 \\sim C208-F5 \\sim C208-F6 \\sim C208-F4A \\sim C208-F5A \\sim
C208-F6A
 with sigma of 0.01
 F4-F5 \\sim F5-F6 \\sim F6-F4 \\sim F4A-F5A \\sim F5A-F6A \\sim F6A-F4A
 with sigma of 0.01
 C205-F4 \\sim C205-F5 \\sim C205-F6 \\sim C205-F4A \\sim C205-F5A \\sim
C205-F6A
 with sigma of 0.01
 C215-F7 \\sim C215-F8 \\sim C215-F9 \\sim C215-F7A \\sim C215-F8A \\sim
C215-F9A
 with sigma of 0.01
 F7-F8 \\sim F8-F9 \\sim F9-F7 \\sim F7A-F8A \\sim F8A-F9A \\sim F9A-F7A
 with sigma of 0.01
 C211-F7 \\sim C211-F8 \\sim C211-F9 \\sim C211-F7A \\sim C211-F8A \\sim
C211-F9A
 with sigma of 0.01
 C216-F10 \\sim C216-F11 \\sim C216-F12 \\sim C216-F10A \\sim C216-F11A \\sim
C216-F12A
 with sigma of 0.01
 F10-F11 \\sim F11-F12 \\sim F12-F10 \\sim F10A-F11A \\sim F11A-F12A \\sim
F12A-F10A
 with sigma of 0.01
 C213-F10 \\sim C213-F11 \\sim C213-F12 \\sim C213-F10A \\sim C213-F11A \\sim
C213-F12A
 with sigma of 0.01
 C231-F19 \\sim C231-F20 \\sim C231-F21 \\sim C231-F19A \\sim C231-F20A \\sim
C231-F21A
 with sigma of 0.01
 F19-F20 \\sim F20-F21 \\sim F21-F19 \\sim F19A-F20A \\sim F20A-F21A \\sim
F21A-F19A
 with sigma of 0.01
 C227-F19 \\sim C227-F20 \\sim C227-F21 \\sim C227-F19A \\sim C227-F20A \\sim
C227-F21A
 with sigma of 0.01
 C232-F22 \\sim C232-F23 \\sim C232-F24 \\sim C232-F22A \\sim C232-F23A \\sim
C232-F24A
 with sigma of 0.01
 F22-F23 \\sim F23-F24 \\sim F24-F22 \\sim F22A-F23A \\sim F23A-F24A \\sim
F24A-F22A
 with sigma of 0.01
 C229-F22 \\sim C229-F23 \\sim C229-F24 \\sim C229-F22A \\sim C229-F23A \\sim
C229-F24A
 with sigma of 0.01
 Rh1-C4A \\sim Rh1-C4
 with sigma of 0.005
 C5A-C4A \\sim C5-C4
 with sigma of 0.005
 C6A-C5A \\sim C6-C5
 with sigma of 0.015
 C7-C6 \\sim C9A-C6A \\sim C8-C6 \\sim C8A-C6A \\sim C9-C6 \\sim C7A-C6A
 with sigma of 0.015
 C7-C5 \\sim C9A-C5A \\sim C8-C5 \\sim C8A-C5A \\sim C9-C5 \\sim C7A-C5A
 with sigma of 0.015
 C7-C8 \\sim C8-C9 \\sim C9-C7 \\sim C7A-C8A \\sim C8A-C9A \\sim C9A-C7A
 with sigma of 0.015
3. Uiso/Uaniso restraints and constraints
C4 \\sim C5 \\sim C6 \\sim C7 \\sim C8 \\sim C9 \\sim C5A \\sim C6A \\sim C7A
\\sim C8A \\sim C9A \\sim F1 \\sim F1A \\sim F2 \\sim F2A \\sim F3 \\sim F3A
\\sim F4 \\sim F4A \\sim F5 \\sim F5A \\sim F6 \\sim F6A \\sim F7 \\sim F7A
\\sim F8 \\sim F8A \\sim F9 \\sim F9A \\sim F10 \\sim F10A \\sim F11 \\sim F11A
\\sim F12 \\sim F12A \\sim F13 \\sim F14 \\sim F15 \\sim F16 \\sim F17 \\sim
F18 \\sim F19 \\sim F19A \\sim F20 \\sim F20A \\sim F21 \\sim F21A \\sim F22
\\sim F22A \\sim F23 \\sim F23A \\sim F24 \\sim F24A: within 2A with sigma of
0.01 and sigma for terminal atoms of 0.02
Uanis(C4) \\sim Ueq, Uanis(C5) \\sim Ueq, Uanis(C6) \\sim Ueq, Uanis(C7) \\sim
Ueq, Uanis(C8) \\sim Ueq, Uanis(C9) \\sim Ueq, Uanis(C5A) \\sim Ueq, Uanis(C6A)
\\sim Ueq, Uanis(C7A) \\sim Ueq, Uanis(C8A) \\sim Ueq, Uanis(C9A) \\sim Ueq,
Uanis(F1) \\sim Ueq, Uanis(F1A) \\sim Ueq, Uanis(F2) \\sim Ueq, Uanis(F2A)
\\sim Ueq, Uanis(F3) \\sim Ueq, Uanis(F3A) \\sim Ueq, Uanis(F4) \\sim Ueq,
Uanis(F4A) \\sim Ueq, Uanis(F5) \\sim Ueq, Uanis(F5A) \\sim Ueq, Uanis(F6)
\\sim Ueq, Uanis(F6A) \\sim Ueq, Uanis(F7) \\sim Ueq, Uanis(F7A) \\sim Ueq,
Uanis(F8) \\sim Ueq, Uanis(F8A) \\sim Ueq, Uanis(F9) \\sim Ueq, Uanis(F9A)
\\sim Ueq, Uanis(F10) \\sim Ueq, Uanis(F10A) \\sim Ueq, Uanis(F11) \\sim Ueq,
Uanis(F11A) \\sim Ueq, Uanis(F12) \\sim Ueq, Uanis(F12A) \\sim Ueq, Uanis(F13)
\\sim Ueq, Uanis(F14) \\sim Ueq, Uanis(F15) \\sim Ueq, Uanis(F16) \\sim Ueq,
Uanis(F17) \\sim Ueq, Uanis(F18) \\sim Ueq, Uanis(F19) \\sim Ueq, Uanis(F19A)
\\sim Ueq, Uanis(F20) \\sim Ueq, Uanis(F20A) \\sim Ueq, Uanis(F21) \\sim Ueq,
Uanis(F21A) \\sim Ueq, Uanis(F22) \\sim Ueq, Uanis(F22A) \\sim Ueq, Uanis(F23)
\\sim Ueq, Uanis(F23A) \\sim Ueq, Uanis(F24) \\sim Ueq, Uanis(F24A) \\sim Ueq:
with sigma of 0.005 and sigma for terminal atoms of 0.01
Uanis(C6A) = Uanis(C6)
Uanis(C9A) = Uanis(C8)
Uanis(C8A) = Uanis(C9)
Uanis(C4) = Uanis(C4A)
4. Others
 Sof(F22A)=Sof(F23A)=Sof(F24A)=1-FVAR(1)
 Sof(F22)=Sof(F23)=Sof(F24)=FVAR(1)
 Sof(F19A)=Sof(F20A)=Sof(F21A)=1-FVAR(2)
 Sof(F19)=Sof(F20)=Sof(F21)=FVAR(2)
 Sof(F4A)=Sof(F5A)=Sof(F6A)=1-FVAR(3)
 Sof(F4)=Sof(F5)=Sof(F6)=FVAR(3)
 Sof(F10A)=Sof(F11A)=Sof(F12A)=1-FVAR(4)
 Sof(F10)=Sof(F11)=Sof(F12)=FVAR(4)
 Sof(F7A)=Sof(F8A)=Sof(F9A)=1-FVAR(5)
 Sof(F7)=Sof(F8)=Sof(F9)=FVAR(5)
 Sof(F1A)=Sof(F2A)=Sof(F3A)=1-FVAR(6)
 Sof(F1)=Sof(F2)=Sof(F3)=FVAR(6)
 Fixed Sof: C4(0.5) C4A(0.5) C5(0.5) H5(0.5) C5A(0.5) H5A(0.5) C6(0.5)
 C6A(0.5) C7(0.5) H7A(0.5) H7B(0.5) H7C(0.5) C7A(0.5) H7AA(0.5) H7AB(0.5)
 H7AC(0.5) C8(0.5) H8A(0.5) H8B(0.5) H8C(0.5) C8A(0.5) H8AA(0.5) H8AB(0.5)
 H8AC(0.5) C9(0.5) H9A(0.5) H9B(0.5) H9C(0.5) C9A(0.5) H9AA(0.5) H9AB(0.5)
 H9AC(0.5)
5.a Aromatic/amide H refined with riding coordinates:
 C5(H5), C5A(H5A), C22(H22), C23(H23), C24(H24), C202(H202), C204(H204),
 C206(H206), C210(H210), C212(H212), C214(H214), C218(H218), C220(H220),
 C222(H222), C226(H226), C228(H228), C230(H230)
5.b Idealised Me refined as rotating group:
 C7(H7A,H7B,H7C), C7A(H7AA,H7AB,H7AC), C8(H8A,H8B,H8C), C8A(H8AA,H8AB,H8AC),
 C9(H9A,H9B,H9C), C9A(H9AA,H9AB,H9AC), C29(H29A,H29B,H29C), C30(H30A,H30B,H30C),
  C31(H31A,H31B,H31C), C33(H33A,H33B,H33C), C34(H34A,H34B,H34C), C35(H35A,H35B,
 H35C), C37(H37A,H37B,H37C), C38(H38A,H38B,H38C), C39(H39A,H39B,H39C), C41(H41A,
 H41B,H41C), C42(H42A,H42B,H42C), C43(H43A,H43B,H43C)
;
_olex2_submission_special_instructions 'No special instructions were received'

loop_
_space_group_symop_operation_xyz
'x, y, z'
'-x, y+1/2, -z+1/2'
'-x, -y, -z'
'x, -y-1/2, z-1/2'

loop_
_atom_site_label
_atom_site_type_symbol
_atom_site_fract_x
_atom_site_fract_y
_atom_site_fract_z
_atom_site_U_iso_or_equiv
_atom_site_adp_type
_atom_site_occupancy
_atom_site_site_symmetry_order
_atom_site_calc_flag
_atom_site_refinement_flags_posn
_atom_site_refinement_flags_adp
_atom_site_refinement_flags_occupancy
_atom_site_disorder_assembly
_atom_site_disorder_group
Rh1 Rh 0.26718(2) 0.77246(2) 0.36895(2) 0.02403(7) Uani 1 1 d D . . . .
P2 P 0.31683(5) 0.66733(3) 0.40729(3) 0.02440(14) Uani 1 1 d . . . . .
P3 P 0.25538(6) 0.86611(3) 0.31438(3) 0.02662(15) Uani 1 1 d . . . . .
O26 O 0.41453(15) 0.64140(9) 0.37350(7) 0.0314(4) Uani 1 1 d . . . . .
O27 O 0.35120(17) 0.84443(10) 0.27838(7) 0.0363(5) Uani 1 1 d . . . . .
N20 N 0.38250(17) 0.74209(11) 0.32516(8) 0.0272(5) Uani 1 1 d . . . . .
C4 C 0.1472(4) 0.7892(4) 0.4014(2) 0.0376(11) Uani 0.5 1 d D U P A 1
C4A C 0.1848(5) 0.8088(4) 0.4154(2) 0.0376(11) Uani 0.5 1 d D . P A 2
C5 C 0.0639(4) 0.8010(3) 0.4218(2) 0.0432(13) Uani 0.5 1 d D U P A 1
H5 H 0.0064 0.7717 0.4095 0.052 Uiso 0.5 1 calc R . P A 1
C5A C 0.1495(6) 0.8384(4) 0.4518(3) 0.0594(16) Uani 0.5 1 d D U P A 2
H5A H 0.2002 0.8620 0.4740 0.071 Uiso 0.5 1 calc R . P A 2
C6 C 0.0374(7) 0.8533(5) 0.4625(3) 0.0535(10) Uani 0.5 1 d D U P A 1
C6A C 0.0365(7) 0.8419(4) 0.4653(3) 0.0535(10) Uani 0.5 1 d D U P A 2
C7 C 0.1370(5) 0.8843(4) 0.4887(2) 0.0543(17) Uani 0.5 1 d D U P A 1
H7A H 0.1831 0.8452 0.5016 0.081 Uiso 0.5 1 calc GR . P A 1
H7B H 0.1191 0.9146 0.5162 0.081 Uiso 0.5 1 calc GR . P A 1
H7C H 0.1732 0.9131 0.4654 0.081 Uiso 0.5 1 calc GR . P A 1
C7A C -0.0397(7) 0.8154(6) 0.4220(4) 0.108(3) Uani 0.5 1 d D U P A 2
H7AA H -0.0340 0.7632 0.4192 0.162 Uiso 0.5 1 calc GR . P A 2
H7AB H -0.0218 0.8378 0.3912 0.162 Uiso 0.5 1 calc GR . P A 2
H7AC H -0.1118 0.8283 0.4279 0.162 Uiso 0.5 1 calc GR . P A 2
C8 C -0.0256(7) 0.8146(5) 0.4991(3) 0.076(2) Uani 0.5 1 d D U P A 1
H8A H -0.0943 0.8008 0.4827 0.114 Uiso 0.5 1 calc GR . P A 1
H8B H -0.0356 0.8464 0.5269 0.114 Uiso 0.5 1 calc GR . P A 1
H8C H 0.0126 0.7716 0.5112 0.114 Uiso 0.5 1 calc GR . P A 1
C8A C 0.0078(7) 0.9163(4) 0.4790(4) 0.0799(18) Uani 0.5 1 d D U P A 2
H8AA H -0.0588 0.9154 0.4942 0.120 Uiso 0.5 1 calc GR . P A 2
H8AB H 0.0003 0.9464 0.4493 0.120 Uiso 0.5 1 calc GR . P A 2
H8AC H 0.0633 0.9359 0.5027 0.120 Uiso 0.5 1 calc GR . P A 2
C9 C -0.0325(7) 0.9127(4) 0.4391(3) 0.0799(18) Uani 0.5 1 d D U P A 1
H9A H 0.0115 0.9508 0.4272 0.120 Uiso 0.5 1 calc GR . P A 1
H9B H -0.0759 0.9324 0.4637 0.120 Uiso 0.5 1 calc GR . P A 1
H9C H -0.0781 0.8932 0.4112 0.120 Uiso 0.5 1 calc GR . P A 1
C9A C 0.0213(8) 0.7912(5) 0.5081(3) 0.076(2) Uani 0.5 1 d D U P A 2
H9AA H 0.0551 0.8116 0.5389 0.114 Uiso 0.5 1 calc GR . P A 2
H9AB H 0.0531 0.7447 0.5019 0.114 Uiso 0.5 1 calc GR . P A 2
H9AC H -0.0540 0.7849 0.5111 0.114 Uiso 0.5 1 calc GR . P A 2
C21 C 0.4369(2) 0.68053(14) 0.33412(11) 0.0300(6) Uani 1 1 d . . . . .
C22 C 0.5124(2) 0.65718(16) 0.30499(13) 0.0411(7) Uani 1 1 d . . . . .
H22 H 0.5498 0.6138 0.3121 0.049 Uiso 1 1 calc R . . . .
C23 C 0.5318(3) 0.69922(17) 0.26498(14) 0.0478(8) Uani 1 1 d . . . . .
H23 H 0.5829 0.6840 0.2439 0.057 Uiso 1 1 calc R . . . .
C24 C 0.4788(3) 0.76288(16) 0.25482(13) 0.0437(8) Uani 1 1 d . . . . .
H24 H 0.4929 0.7919 0.2275 0.052 Uiso 1 1 calc R . . . .
C25 C 0.4046(2) 0.78255(14) 0.28599(11) 0.0327(6) Uani 1 1 d . . . . .
C28 C 0.3909(2) 0.67088(15) 0.46932(11) 0.0341(6) Uani 1 1 d . . . . .
C29 C 0.4595(3) 0.73834(18) 0.46834(14) 0.0515(9) Uani 1 1 d . . . . .
H29A H 0.5043 0.7348 0.4411 0.077 Uiso 1 1 calc GR . . . .
H29B H 0.5037 0.7426 0.4997 0.077 Uiso 1 1 calc GR . . . .
H29C H 0.4142 0.7807 0.4636 0.077 Uiso 1 1 calc GR . . . .
C30 C 0.4634(3) 0.60618(18) 0.48096(14) 0.0491(8) Uani 1 1 d . . . . .
H30A H 0.4208 0.5640 0.4870 0.074 Uiso 1 1 calc GR . . . .
H30B H 0.5114 0.6164 0.5104 0.074 Uiso 1 1 calc GR . . . .
H30C H 0.5041 0.5969 0.4528 0.074 Uiso 1 1 calc GR . . . .
C31 C 0.3133(3) 0.6794(2) 0.50821(12) 0.0539(9) Uani 1 1 d . . . . .
H31A H 0.2633 0.7177 0.4982 0.081 Uiso 1 1 calc GR . . . .
H31B H 0.3517 0.6916 0.5401 0.081 Uiso 1 1 calc GR . . . .
H31C H 0.2751 0.6343 0.5114 0.081 Uiso 1 1 calc GR . . . .
C32 C 0.2265(2) 0.58990(14) 0.39677(11) 0.0304(6) Uani 1 1 d . . . . .
C33 C 0.1994(3) 0.58660(19) 0.34057(13) 0.0503(9) Uani 1 1 d . . . . .
H33A H 0.1682 0.6322 0.3289 0.075 Uiso 1 1 calc GR . . . .
H33B H 0.1491 0.5477 0.3325 0.075 Uiso 1 1 calc GR . . . .
H33C H 0.2636 0.5778 0.3244 0.075 Uiso 1 1 calc GR . . . .
C34 C 0.1255(2) 0.60595(19) 0.42086(14) 0.0479(8) Uani 1 1 d . . . . .
H34A H 0.1413 0.6085 0.4568 0.072 Uiso 1 1 calc GR . . . .
H34B H 0.0741 0.5678 0.4126 0.072 Uiso 1 1 calc GR . . . .
H34C H 0.0964 0.6519 0.4086 0.072 Uiso 1 1 calc GR . . . .
C35 C 0.2738(3) 0.51820(15) 0.41526(15) 0.0485(9) Uani 1 1 d . . . . .
H35A H 0.3425 0.5116 0.4026 0.073 Uiso 1 1 calc GR . . . .
H35B H 0.2268 0.4791 0.4035 0.073 Uiso 1 1 calc GR . . . .
H35C H 0.2824 0.5181 0.4515 0.073 Uiso 1 1 calc GR . . . .
C36 C 0.3042(3) 0.95549(15) 0.33566(11) 0.0376(7) Uani 1 1 d . . . . .
C37 C 0.3941(3) 0.93978(19) 0.37532(16) 0.0638(11) Uani 1 1 d . . . . .
H37A H 0.3684 0.9092 0.4009 0.096 Uiso 1 1 calc GR . . . .
H37B H 0.4206 0.9849 0.3902 0.096 Uiso 1 1 calc GR . . . .
H37C H 0.4509 0.9152 0.3603 0.096 Uiso 1 1 calc GR . . . .
C38 C 0.2155(3) 0.99488(18) 0.35941(15) 0.0584(10) Uani 1 1 d . . . . .
H38A H 0.1590 1.0070 0.3338 0.088 Uiso 1 1 calc GR . . . .
H38B H 0.2435 1.0389 0.3754 0.088 Uiso 1 1 calc GR . . . .
H38C H 0.1877 0.9638 0.3842 0.088 Uiso 1 1 calc GR . . . .
C39 C 0.3443(3) 1.00217(17) 0.29523(14) 0.0543(9) Uani 1 1 d . . . . .
H39A H 0.3983 0.9760 0.2792 0.081 Uiso 1 1 calc GR . . . .
H39B H 0.3745 1.0464 0.3099 0.081 Uiso 1 1 calc GR . . . .
H39C H 0.2858 1.0140 0.2706 0.081 Uiso 1 1 calc GR . . . .
C40 C 0.1397(3) 0.86811(17) 0.26774(12) 0.0430(8) Uani 1 1 d . . . . .
C41 C 0.1384(4) 0.7957(2) 0.24179(18) 0.0810(15) Uani 1 1 d . . . . .
H41A H 0.1996 0.7919 0.2227 0.122 Uiso 1 1 calc GR . . . .
H41B H 0.0738 0.7912 0.2195 0.122 Uiso 1 1 calc GR . . . .
H41C H 0.1410 0.7573 0.2665 0.122 Uiso 1 1 calc GR . . . .
C42 C 0.1393(4) 0.9283(2) 0.23013(15) 0.0687(12) Uani 1 1 d . . . . .
H42A H 0.1349 0.9745 0.2470 0.103 Uiso 1 1 calc GR . . . .
H42B H 0.0785 0.9228 0.2055 0.103 Uiso 1 1 calc GR . . . .
H42C H 0.2042 0.9264 0.2136 0.103 Uiso 1 1 calc GR . . . .
C43 C 0.0414(3) 0.8723(3) 0.29560(18) 0.0808(14) Uani 1 1 d . . . . .
H43A H 0.0421 0.8330 0.3196 0.121 Uiso 1 1 calc GR . . . .
H43B H -0.0215 0.8684 0.2720 0.121 Uiso 1 1 calc GR . . . .
H43C H 0.0404 0.9183 0.3130 0.121 Uiso 1 1 calc GR . . . .
F1 F 0.6879(7) 0.8705(3) 0.4596(2) 0.070(2) Uani 0.518(12) 1 d D U P B 1
F1A F 0.6680(8) 0.9881(2) 0.5064(2) 0.074(2) Uani 0.482(12) 1 d D U P B 2
F2 F 0.7291(7) 0.9616(5) 0.5020(2) 0.092(3) Uani 0.518(12) 1 d D U P B 1
F2A F 0.5749(6) 0.9236(5) 0.4575(2) 0.072(2) Uani 0.482(12) 1 d D U P B 2
F3 F 0.5746(5) 0.9494(4) 0.4671(2) 0.068(2) Uani 0.518(12) 1 d D U P B 1
F3A F 0.7358(6) 0.8979(5) 0.4751(3) 0.087(3) Uani 0.482(12) 1 d D U P B 2
F4 F 0.4065(3) 0.8766(3) 0.66428(12) 0.0870(14) Uani 0.764(6) 1 d D U P C 1
F4A F 0.3189(5) 0.8660(8) 0.5760(3) 0.079(3) Uani 0.236(6) 1 d D U P C 2
F5 F 0.3354(3) 0.8070(2) 0.6112(2) 0.0954(17) Uani 0.764(6) 1 d D U P C 1
F5A F 0.3871(8) 0.9266(5) 0.6352(6) 0.101(4) Uani 0.236(6) 1 d D U P C 2
F6 F 0.3421(3) 0.9190(2) 0.59743(18) 0.0923(17) Uani 0.764(6) 1 d D U P C 1
F6A F 0.3640(7) 0.8158(6) 0.6430(5) 0.073(4) Uani 0.236(6) 1 d D U P C 2
F7 F 1.0724(2) 0.95232(17) 0.64743(18) 0.0778(13) Uani 0.824(8) 1 d D U P D 1
F7A F 1.1350(10) 0.8299(6) 0.6354(7) 0.074(5) Uani 0.176(8) 1 d D U P D 2
F8 F 1.1036(3) 0.8520(3) 0.61380(17) 0.1023(18) Uani 0.824(8) 1 d D U P D 1
F8A F 1.1465(11) 0.9135(11) 0.6891(4) 0.108(6) Uani 0.176(8) 1 d D U P D 2
F9 F 1.16844(19) 0.8756(2) 0.68733(13) 0.0679(10) Uani 0.824(8) 1 d D U P D 1
F9A F 1.0542(9) 0.9284(9) 0.6197(6) 0.089(5) Uani 0.176(8) 1 d D U P D 2
F10 F 0.9108(6) 0.9080(3) 0.8135(2) 0.0610(18) Uani 0.522(13) 1 d D U P E 1
F10A F 0.8355(10) 0.7881(3) 0.8177(2) 0.078(2) Uani 0.478(13) 1 d D U P E 2
F11 F 0.7639(3) 0.8579(6) 0.8022(2) 0.074(2) Uani 0.522(13) 1 d D U P E 1
F11A F 0.9353(5) 0.8783(7) 0.8229(2) 0.083(3) Uani 0.478(13) 1 d D U P E 2
F12 F 0.9013(9) 0.7978(4) 0.82447(18) 0.080(2) Uani 0.522(13) 1 d D U P E 1
F12A F 0.7748(5) 0.8880(4) 0.7984(2) 0.0573(19) Uani 0.478(13) 1 d D U P E 2
F13 F 0.70900(19) 0.67731(13) 0.43645(7) 0.0689(7) Uani 1 1 d . U . . .
F14 F 0.71422(18) 0.56451(13) 0.44747(9) 0.0714(7) Uani 1 1 d . U . . .
F15 F 0.84367(17) 0.61649(14) 0.41992(7) 0.0664(6) Uani 1 1 d . U . . .
F16 F 1.11447(14) 0.55359(11) 0.54578(7) 0.0505(5) Uani 1 1 d . U . . .
F17 F 1.06221(14) 0.53288(10) 0.61669(7) 0.0464(4) Uani 1 1 d . U . . .
F18 F 1.13319(14) 0.63333(10) 0.60281(9) 0.0579(6) Uani 1 1 d . U . . .
F19 F 0.38679(16) 0.51213(12) 0.66514(9) 0.0591(7) Uani 0.940(3) 1 d D U P F 1
F19A F 0.3958(14) 0.5960(13) 0.5988(6) 0.061(7) Uani 0.060(3) 1 d D U P F 2
F20 F 0.4301(2) 0.54024(18) 0.59386(9) 0.0863(10) Uani 0.940(3) 1 d D U P F 1
F20A F 0.3557(8) 0.5719(16) 0.6704(6) 0.071(7) Uani 0.060(3) 1 d D U P F 2
F21 F 0.36064(16) 0.61656(12) 0.63717(12) 0.0786(10) Uani 0.940(3) 1 d D U P F 1
F21A F 0.4279(12) 0.4935(5) 0.6289(11) 0.059(6) Uani 0.060(3) 1 d D U P F 2
F22 F 0.6788(4) 0.5006(3) 0.7911(2) 0.093(2) Uani 0.725(8) 1 d D U P G 1
F22A F 0.8290(5) 0.5521(8) 0.7792(5) 0.107(4) Uani 0.275(8) 1 d D U P G 2
F23 F 0.8276(2) 0.5190(2) 0.76040(15) 0.0651(12) Uani 0.725(8) 1 d D U P G 1
F23A F 0.6853(12) 0.5807(7) 0.8088(2) 0.122(4) Uani 0.275(8) 1 d D U P G 2
F24 F 0.7653(4) 0.5979(2) 0.80361(11) 0.0836(16) Uani 0.725(8) 1 d D U P G 1
F24A F 0.6987(10) 0.4799(4) 0.7735(4) 0.076(4) Uani 0.275(8) 1 d D U P G 2
C201 C 0.66466(19) 0.78668(12) 0.60044(9) 0.0207(5) Uani 1 1 d . . . . .
C202 C 0.68973(19) 0.82707(13) 0.55964(9) 0.0233(5) Uani 1 1 d . . . . .
H202 H 0.7561 0.8199 0.5473 0.028 Uiso 1 1 calc R . . . .
C203 C 0.6213(2) 0.87711(13) 0.53663(10) 0.0281(6) Uani 1 1 d D . . . .
C204 C 0.5243(2) 0.89002(14) 0.55393(11) 0.0316(6) Uani 1 1 d . . . . .
H204 H 0.4766 0.9236 0.5378 0.038 Uiso 1 1 calc R . . . .
C205 C 0.4988(2) 0.85296(14) 0.59508(11) 0.0315(6) Uani 1 1 d D . . . .
C206 C 0.5677(2) 0.80273(14) 0.61774(10) 0.0262(5) Uani 1 1 d . . . . .
H206 H 0.5481 0.7783 0.6462 0.031 Uiso 1 1 calc R . . . .
C207 C 0.6519(2) 0.91739(15) 0.49292(12) 0.0447(8) Uani 1 1 d D . . . .
C208 C 0.3948(2) 0.86471(16) 0.61490(13) 0.0480(8) Uani 1 1 d D . . . .
C209 C 0.82960(19) 0.77589(12) 0.66414(9) 0.0209(5) Uani 1 1 d . . . . .
C210 C 0.9186(2) 0.80755(13) 0.64663(10) 0.0258(5) Uani 1 1 d . . . . .
H210 H 0.9329 0.7988 0.6135 0.031 Uiso 1 1 calc R . . . .
C211 C 0.9866(2) 0.85120(14) 0.67617(11) 0.0314(6) Uani 1 1 d D . . . .
C212 C 0.9688(2) 0.86561(15) 0.72458(11) 0.0332(6) Uani 1 1 d . . . . .
H212 H 1.0156 0.8952 0.7449 0.040 Uiso 1 1 calc R . . . .
C213 C 0.8816(2) 0.83604(14) 0.74253(10) 0.0298(6) Uani 1 1 d D . . . .
C214 C 0.8131(2) 0.79231(14) 0.71279(9) 0.0257(5) Uani 1 1 d . . . . .
H214 H 0.7531 0.7731 0.7262 0.031 Uiso 1 1 calc R . . . .
C215 C 1.0825(3) 0.88232(18) 0.65570(13) 0.0567(10) Uani 1 1 d D . . . .
C216 C 0.8608(2) 0.84834(15) 0.79524(11) 0.0410(7) Uani 1 1 d D . . . .
C217 C 0.80990(18) 0.68425(12) 0.58639(9) 0.0193(5) Uani 1 1 d . . . . .
C218 C 0.76727(19) 0.67247(13) 0.53767(9) 0.0219(5) Uani 1 1 d . . . . .
H218 H 0.6995 0.6911 0.5273 0.026 Uiso 1 1 calc R . . . .
C219 C 0.8209(2) 0.63441(13) 0.50403(9) 0.0247(5) Uani 1 1 d . . . . .
C220 C 0.9191(2) 0.60497(13) 0.51747(10) 0.0247(5) Uani 1 1 d . . . . .
H220 H 0.9559 0.5792 0.4943 0.030 Uiso 1 1 calc R . . . .
C221 C 0.96145(19) 0.61438(12) 0.56569(9) 0.0222(5) Uani 1 1 d . . . . .
C222 C 0.90827(19) 0.65315(12) 0.59935(9) 0.0214(5) Uani 1 1 d . . . . .
H222 H 0.9399 0.6587 0.6322 0.026 Uiso 1 1 calc R . . . .
C223 C 0.7726(2) 0.62439(18) 0.45181(11) 0.0393(7) Uani 1 1 d . . . . .
C224 C 1.0677(2) 0.58437(15) 0.58242(11) 0.0309(6) Uani 1 1 d . . . . .
C225 C 0.68592(19) 0.66650(13) 0.65670(9) 0.0219(5) Uani 1 1 d . . . . .
C226 C 0.5873(2) 0.63960(13) 0.63793(9) 0.0234(5) Uani 1 1 d . . . . .
H226 H 0.5549 0.6585 0.6078 0.028 Uiso 1 1 calc R . . . .
C227 C 0.5353(2) 0.58643(13) 0.66178(10) 0.0255(5) Uani 1 1 d D . . . .
C228 C 0.5800(2) 0.55684(14) 0.70521(11) 0.0336(6) Uani 1 1 d . . . . .
H228 H 0.5442 0.5210 0.7220 0.040 Uiso 1 1 calc R . . . .
C229 C 0.6786(2) 0.58062(15) 0.72387(11) 0.0381(7) Uani 1 1 d D . . . .
C230 C 0.7297(2) 0.63411(14) 0.70008(10) 0.0301(6) Uani 1 1 d . . . . .
H230 H 0.7973 0.6493 0.7139 0.036 Uiso 1 1 calc R . . . .
C231 C 0.4293(2) 0.56314(15) 0.63988(11) 0.0389(7) Uani 1 1 d D . . . .
C232 C 0.7307(3) 0.54937(19) 0.77026(15) 0.0719(13) Uani 1 1 d D . . . .
B200 B 0.7472(2) 0.72799(14) 0.62716(10) 0.0198(5) Uani 1 1 d . . . . .

loop_
_atom_site_aniso_label
_atom_site_aniso_U_11
_atom_site_aniso_U_22
_atom_site_aniso_U_33
_atom_site_aniso_U_23
_atom_site_aniso_U_13
_atom_site_aniso_U_12
Rh1 0.02608(11) 0.02163(10) 0.02472(11) 0.00066(8) 0.00420(7) 0.00287(8)
P2 0.0247(3) 0.0217(3) 0.0272(3) 0.0013(3) 0.0048(3) 0.0007(2)
P3 0.0315(4) 0.0225(3) 0.0256(3) 0.0008(3) 0.0013(3) 0.0016(3)
O26 0.0304(10) 0.0262(9) 0.0397(11) 0.0072(8) 0.0141(8) 0.0068(8)
O27 0.0482(12) 0.0272(10) 0.0355(11) 0.0083(8) 0.0151(9) 0.0063(9)
N20 0.0279(12) 0.0220(10) 0.0326(12) 0.0022(9) 0.0076(9) -0.0013(9)
C4 0.043(3) 0.033(2) 0.036(2) -0.0086(18) 0.004(2) 0.0031(19)
C4A 0.043(3) 0.033(2) 0.036(2) -0.0086(18) 0.004(2) 0.0031(19)
C5 0.038(3) 0.045(3) 0.048(3) -0.009(2) 0.013(2) 0.000(2)
C5A 0.060(3) 0.056(3) 0.064(3) -0.006(3) 0.012(3) 0.001(3)
C6 0.0555(17) 0.050(2) 0.0586(18) -0.0062(16) 0.0235(15) 0.0038(16)
C6A 0.0555(17) 0.050(2) 0.0586(18) -0.0062(16) 0.0235(15) 0.0038(16)
C7 0.068(4) 0.047(3) 0.051(4) -0.015(3) 0.023(3) -0.014(3)
C7A 0.093(6) 0.124(6) 0.108(6) -0.020(5) 0.015(5) 0.003(5)
C8 0.081(4) 0.082(4) 0.070(3) 0.009(3) 0.031(3) -0.007(3)
C8A 0.082(4) 0.067(3) 0.095(4) -0.009(3) 0.034(3) 0.019(3)
C9 0.082(4) 0.067(3) 0.095(4) -0.009(3) 0.034(3) 0.019(3)
C9A 0.081(4) 0.082(4) 0.070(3) 0.009(3) 0.031(3) -0.007(3)
C21 0.0282(14) 0.0259(13) 0.0369(15) 0.0024(11) 0.0088(11) -0.0013(10)
C22 0.0369(17) 0.0306(15) 0.059(2) 0.0063(14) 0.0211(15) 0.0060(12)
C23 0.0473(19) 0.0419(17) 0.059(2) 0.0052(16) 0.0305(16) 0.0048(15)
C24 0.053(2) 0.0342(16) 0.0475(19) 0.0085(14) 0.0251(15) 0.0016(14)
C25 0.0378(16) 0.0253(13) 0.0362(15) 0.0021(12) 0.0097(12) -0.0016(11)
C28 0.0371(16) 0.0316(14) 0.0323(15) 0.0022(12) -0.0038(12) -0.0001(12)
C29 0.052(2) 0.0418(18) 0.057(2) 0.0004(16) -0.0169(17) -0.0114(15)
C30 0.049(2) 0.0434(18) 0.052(2) 0.0098(16) -0.0123(16) 0.0045(15)
C31 0.064(2) 0.066(2) 0.0312(17) -0.0031(16) 0.0026(16) 0.0043(18)
C32 0.0301(14) 0.0256(13) 0.0362(15) -0.0036(11) 0.0071(11) -0.0043(11)
C33 0.055(2) 0.053(2) 0.0421(19) -0.0104(16) 0.0020(16) -0.0183(16)
C34 0.0319(17) 0.055(2) 0.058(2) -0.0048(17) 0.0128(15) -0.0097(14)
C35 0.0454(19) 0.0252(15) 0.075(3) 0.0038(15) 0.0063(17) -0.0073(13)
C36 0.0511(19) 0.0233(13) 0.0369(16) -0.0014(12) -0.0029(14) -0.0011(12)
C37 0.073(3) 0.0384(18) 0.073(3) -0.0023(18) -0.029(2) -0.0123(17)
C38 0.086(3) 0.0355(18) 0.055(2) -0.0099(16) 0.013(2) 0.0097(18)
C39 0.070(2) 0.0311(16) 0.063(2) 0.0060(16) 0.0132(19) -0.0121(16)
C40 0.0430(18) 0.0445(17) 0.0384(17) 0.0053(14) -0.0120(14) -0.0008(14)
C41 0.093(3) 0.056(2) 0.084(3) -0.015(2) -0.048(3) -0.003(2)
C42 0.080(3) 0.075(3) 0.047(2) 0.019(2) -0.020(2) -0.002(2)
C43 0.040(2) 0.123(4) 0.076(3) 0.020(3) -0.010(2) 0.003(2)
F1 0.106(5) 0.060(3) 0.051(3) 0.020(2) 0.041(3) 0.019(3)
F1A 0.103(5) 0.051(3) 0.069(3) 0.024(2) 0.014(3) -0.025(3)
F2 0.093(5) 0.112(5) 0.069(3) 0.029(3) 0.003(3) -0.066(4)
F2A 0.084(4) 0.086(5) 0.040(3) 0.017(3) -0.020(3) -0.014(3)
F3 0.078(4) 0.070(4) 0.057(3) 0.035(3) 0.010(3) 0.040(3)
F3A 0.072(4) 0.101(5) 0.097(5) 0.069(4) 0.051(4) 0.042(4)
F4 0.061(2) 0.131(3) 0.073(2) -0.009(2) 0.0310(17) 0.040(2)
F4A 0.022(4) 0.124(7) 0.093(6) -0.011(6) 0.015(4) 0.021(5)
F5 0.047(2) 0.082(2) 0.166(4) -0.041(3) 0.052(3) -0.0166(18)
F5A 0.083(7) 0.098(7) 0.127(8) -0.040(6) 0.040(6) 0.023(6)
F6 0.065(2) 0.098(3) 0.122(3) 0.051(3) 0.047(2) 0.063(2)
F6A 0.051(5) 0.084(6) 0.090(7) 0.047(5) 0.041(5) 0.036(5)
F7 0.0651(19) 0.0663(19) 0.103(3) 0.0300(19) 0.0114(18) -0.0251(15)
F7A 0.036(6) 0.092(7) 0.096(8) -0.003(6) 0.025(6) 0.007(5)
F8 0.071(2) 0.154(4) 0.090(3) -0.063(3) 0.047(2) -0.072(2)
F8A 0.092(8) 0.102(9) 0.126(8) -0.013(7) -0.002(7) -0.039(7)
F9 0.0256(13) 0.066(2) 0.112(2) -0.0028(17) 0.0017(13) -0.0126(12)
F9A 0.083(7) 0.094(8) 0.094(8) 0.027(7) 0.033(6) -0.023(6)
F10 0.102(4) 0.047(3) 0.034(3) -0.020(2) 0.007(2) -0.014(3)
F10A 0.150(6) 0.060(3) 0.025(2) -0.002(2) 0.016(3) 0.002(4)
F11 0.053(3) 0.132(6) 0.040(3) -0.029(4) 0.015(2) -0.013(3)
F11A 0.051(3) 0.153(6) 0.041(3) -0.038(4) -0.008(2) -0.014(4)
F12 0.138(6) 0.072(3) 0.031(2) 0.013(2) 0.007(3) 0.046(4)
F12A 0.070(4) 0.061(4) 0.044(3) 0.000(3) 0.025(3) 0.024(3)
F13 0.0853(16) 0.0864(16) 0.0303(10) -0.0119(10) -0.0181(10) 0.0474(13)
F14 0.0651(14) 0.0822(16) 0.0622(14) -0.0321(12) -0.0186(11) -0.0139(12)
F15 0.0581(13) 0.1180(19) 0.0236(9) -0.0114(11) 0.0063(9) 0.0232(12)
F16 0.0406(10) 0.0700(13) 0.0418(10) -0.0047(9) 0.0093(8) 0.0297(9)
F17 0.0444(11) 0.0513(11) 0.0425(10) 0.0124(9) -0.0013(8) 0.0161(8)
F18 0.0228(9) 0.0503(11) 0.0972(17) -0.0186(11) -0.0119(9) 0.0032(8)
F19 0.0422(12) 0.0556(13) 0.0783(17) 0.0283(12) -0.0006(11) -0.0243(10)
F19A 0.048(9) 0.067(9) 0.065(9) 0.002(8) -0.008(8) -0.014(8)
F20 0.0766(18) 0.127(3) 0.0559(15) -0.0293(16) 0.0082(13) -0.0627(17)
F20A 0.056(9) 0.076(10) 0.081(10) 0.006(8) 0.006(8) -0.013(8)
F21 0.0328(12) 0.0542(14) 0.143(3) 0.0211(15) -0.0206(14) -0.0029(10)
F21A 0.052(9) 0.053(9) 0.067(9) -0.010(8) -0.021(8) -0.017(7)
F22 0.075(3) 0.114(4) 0.086(3) 0.076(3) -0.009(2) -0.028(3)
F22A 0.103(7) 0.111(7) 0.095(7) 0.037(6) -0.047(5) -0.044(6)
F23 0.055(2) 0.059(2) 0.075(2) 0.0182(18) -0.0306(16) 0.0020(15)
F23A 0.156(8) 0.144(8) 0.061(6) 0.033(6) -0.023(6) -0.004(7)
F24 0.116(4) 0.098(3) 0.0304(17) 0.0183(17) -0.0229(19) -0.010(2)
F24A 0.081(6) 0.069(5) 0.077(6) 0.055(5) -0.006(5) 0.011(4)
C201 0.0206(12) 0.0191(11) 0.0218(12) -0.0042(9) -0.0009(9) -0.0013(9)
C202 0.0215(12) 0.0213(12) 0.0272(13) -0.0014(10) 0.0029(10) 0.0004(9)
C203 0.0292(14) 0.0233(12) 0.0311(14) 0.0020(11) -0.0012(11) 0.0017(10)
C204 0.0274(14) 0.0227(13) 0.0433(17) 0.0005(12) -0.0034(12) 0.0065(10)
C205 0.0237(13) 0.0274(13) 0.0434(17) -0.0050(12) 0.0026(12) 0.0050(10)
C206 0.0243(13) 0.0248(12) 0.0301(14) -0.0021(11) 0.0063(10) 0.0019(10)
C207 0.0461(19) 0.0411(17) 0.0467(19) 0.0160(15) 0.0030(15) 0.0089(15)
C208 0.0299(17) 0.0454(18) 0.070(2) 0.0012(18) 0.0137(16) 0.0115(14)
C209 0.0211(12) 0.0206(11) 0.0205(11) 0.0006(10) -0.0007(9) 0.0039(9)
C210 0.0265(13) 0.0259(13) 0.0251(13) -0.0024(11) 0.0022(10) 0.0000(10)
C211 0.0259(14) 0.0300(14) 0.0378(16) -0.0071(12) 0.0007(11) -0.0029(11)
C212 0.0310(15) 0.0297(14) 0.0373(16) -0.0118(12) -0.0049(12) 0.0007(11)
C213 0.0334(15) 0.0296(13) 0.0251(13) -0.0053(11) -0.0047(11) 0.0100(11)
C214 0.0247(13) 0.0301(13) 0.0223(12) -0.0017(10) 0.0028(10) 0.0031(10)
C215 0.049(2) 0.067(2) 0.056(2) -0.024(2) 0.0093(17) -0.0292(18)
C216 0.051(2) 0.0445(18) 0.0268(15) -0.0093(14) -0.0016(13) 0.0040(15)
C217 0.0185(11) 0.0170(11) 0.0225(12) -0.0007(9) 0.0034(9) -0.0019(9)
C218 0.0182(12) 0.0219(12) 0.0255(13) -0.0018(10) 0.0015(9) 0.0000(9)
C219 0.0261(13) 0.0259(12) 0.0221(12) -0.0034(10) 0.0023(10) -0.0023(10)
C220 0.0266(13) 0.0222(12) 0.0262(13) -0.0038(10) 0.0076(10) 0.0016(10)
C221 0.0201(12) 0.0190(11) 0.0278(13) 0.0013(10) 0.0036(10) 0.0006(9)
C222 0.0230(12) 0.0201(11) 0.0209(12) -0.0005(9) 0.0014(9) -0.0001(9)
C223 0.0362(16) 0.0534(19) 0.0274(15) -0.0132(14) -0.0012(12) 0.0125(14)
C224 0.0276(14) 0.0318(14) 0.0336(15) -0.0021(12) 0.0035(11) 0.0070(11)
C225 0.0219(12) 0.0209(12) 0.0235(12) -0.0030(10) 0.0046(9) 0.0032(9)
C226 0.0265(13) 0.0214(12) 0.0226(12) -0.0020(10) 0.0041(10) 0.0003(10)
C227 0.0252(13) 0.0214(12) 0.0311(14) -0.0040(10) 0.0088(10) 0.0000(10)
C228 0.0378(16) 0.0263(13) 0.0382(16) 0.0073(12) 0.0110(12) -0.0020(11)
C229 0.0389(17) 0.0361(15) 0.0383(17) 0.0149(13) -0.0016(13) -0.0010(13)
C230 0.0277(14) 0.0277(13) 0.0342(15) 0.0056(11) -0.0011(11) 0.0002(11)
C231 0.0351(16) 0.0364(16) 0.0450(18) 0.0033(14) 0.0035(13) -0.0102(13)
C232 0.074(3) 0.074(3) 0.064(3) 0.046(2) -0.014(2) -0.016(2)
B200 0.0190(13) 0.0214(12) 0.0191(12) -0.0012(11) 0.0020(10) 0.0008(10)

loop_
_atom_type_symbol
_atom_type_description
_atom_type_scat_dispersion_real
_atom_type_scat_dispersion_imag
_atom_type_scat_source
C C 0.0033 0.0016 'International Tables Vol C Tables 4.2.6.8 and 6.1.1.4'
H H 0.0000 0.0000 'International Tables Vol C Tables 4.2.6.8 and 6.1.1.4'
B B 0.0013 0.0007 'International Tables Vol C Tables 4.2.6.8 and 6.1.1.4'
F F 0.0171 0.0103 'International Tables Vol C Tables 4.2.6.8 and 6.1.1.4'
N N 0.0061 0.0033 'International Tables Vol C Tables 4.2.6.8 and 6.1.1.4'
O O 0.0106 0.0060 'International Tables Vol C Tables 4.2.6.8 and 6.1.1.4'
P P 0.1023 0.0942 'International Tables Vol C Tables 4.2.6.8 and 6.1.1.4'
Rh Rh -1.1178 0.9187 'International Tables Vol C Tables 4.2.6.8 and 6.1.1.4'

loop_
_geom_angle_atom_site_label_1
_geom_angle_atom_site_label_2
_geom_angle_atom_site_label_3
_geom_angle
P2 Rh1 P3 161.95(3)
N20 Rh1 P2 81.03(6)
N20 Rh1 P3 80.95(6)
C4 Rh1 P2 97.7(2)
C4 Rh1 P3 99.9(2)
C4 Rh1 N20 169.8(2)
C4A Rh1 P2 99.0(2)
C4A Rh1 P3 98.9(2)
C4A Rh1 N20 168.8(2)
O26 P2 Rh1 100.70(7)
O26 P2 C28 99.49(12)
O26 P2 C32 100.01(11)
C28 P2 Rh1 118.66(9)
C28 P2 C32 115.10(13)
C32 P2 Rh1 117.25(9)
O27 P3 Rh1 100.70(7)
O27 P3 C36 98.94(13)
O27 P3 C40 100.58(14)
C36 P3 Rh1 119.08(10)
C40 P3 Rh1 117.24(11)
C40 P3 C36 114.69(14)
C21 O26 P2 119.96(16)
C25 O27 P3 120.08(18)
C21 N20 Rh1 120.87(18)
C21 N20 C25 118.2(2)
C25 N20 Rh1 120.90(18)
C5 C4 Rh1 177.7(6)
C5A C4A Rh1 166.3(6)
C4 C5 H5 113.7
C4 C5 C6 132.7(6)
C6 C5 H5 113.7
C4A C5A H5A 115.5
C4A C5A C6A 128.9(7)
C6A C5A H5A 115.5
C7 C6 C5 110.4(6)
C7 C6 C8 110.3(7)
C7 C6 C9 110.6(7)
C8 C6 C5 109.6(7)
C8 C6 C9 107.1(6)
C9 C6 C5 108.8(7)
C5A C6A C7A 110.3(6)
C5A C6A C9A 110.4(7)
C8A C6A C5A 111.1(7)
C8A C6A C7A 109.9(7)
C8A C6A C9A 109.5(7)
C9A C6A C7A 105.5(7)
C6 C7 H7A 109.5
C6 C7 H7B 109.5
C6 C7 H7C 109.5
H7A C7 H7B 109.5
H7A C7 H7C 109.5
H7B C7 H7C 109.5
C6A C7A H7AA 109.5
C6A C7A H7AB 109.5
C6A C7A H7AC 109.5
H7AA C7A H7AB 109.5
H7AA C7A H7AC 109.5
H7AB C7A H7AC 109.5
C6 C8 H8A 109.5
C6 C8 H8B 109.5
C6 C8 H8C 109.5
H8A C8 H8B 109.5
H8A C8 H8C 109.5
H8B C8 H8C 109.5
C6A C8A H8AA 109.5
C6A C8A H8AB 109.5
C6A C8A H8AC 109.5
H8AA C8A H8AB 109.5
H8AA C8A H8AC 109.5
H8AB C8A H8AC 109.5
C6 C9 H9A 109.5
C6 C9 H9B 109.5
C6 C9 H9C 109.5
H9A C9 H9B 109.5
H9A C9 H9C 109.5
H9B C9 H9C 109.5
C6A C9A H9AA 109.5
C6A C9A H9AB 109.5
C6A C9A H9AC 109.5
H9AA C9A H9AB 109.5
H9AA C9A H9AC 109.5
H9AB C9A H9AC 109.5
O26 C21 N20 117.3(2)
O26 C21 C22 119.9(2)
N20 C21 C22 122.8(3)
C21 C22 H22 121.3
C21 C22 C23 117.4(3)
C23 C22 H22 121.3
C22 C23 H23 119.2
C22 C23 C24 121.6(3)
C24 C23 H23 119.2
C23 C24 H24 121.4
C25 C24 C23 117.3(3)
C25 C24 H24 121.4
O27 C25 N20 117.2(2)
O27 C25 C24 120.1(3)
N20 C25 C24 122.7(3)
C29 C28 P2 104.8(2)
C29 C28 C30 108.3(3)
C30 C28 P2 113.9(2)
C31 C28 P2 109.0(2)
C31 C28 C29 109.6(3)
C31 C28 C30 111.0(3)
C28 C29 H29A 109.5
C28 C29 H29B 109.5
C28 C29 H29C 109.5
H29A C29 H29B 109.5
H29A C29 H29C 109.5
H29B C29 H29C 109.5
C28 C30 H30A 109.5
C28 C30 H30B 109.5
C28 C30 H30C 109.5
H30A C30 H30B 109.5
H30A C30 H30C 109.5
H30B C30 H30C 109.5
C28 C31 H31A 109.5
C28 C31 H31B 109.5
C28 C31 H31C 109.5
H31A C31 H31B 109.5
H31A C31 H31C 109.5
H31B C31 H31C 109.5
C33 C32 P2 105.2(2)
C34 C32 P2 108.60(19)
C34 C32 C33 108.3(3)
C34 C32 C35 110.6(3)
C35 C32 P2 114.2(2)
C35 C32 C33 109.6(3)
C32 C33 H33A 109.5
C32 C33 H33B 109.5
C32 C33 H33C 109.5
H33A C33 H33B 109.5
H33A C33 H33C 109.5
H33B C33 H33C 109.5
C32 C34 H34A 109.5
C32 C34 H34B 109.5
C32 C34 H34C 109.5
H34A C34 H34B 109.5
H34A C34 H34C 109.5
H34B C34 H34C 109.5
C32 C35 H35A 109.5
C32 C35 H35B 109.5
C32 C35 H35C 109.5
H35A C35 H35B 109.5
H35A C35 H35C 109.5
H35B C35 H35C 109.5
C37 C36 P3 104.8(2)
C37 C36 C38 109.2(3)
C37 C36 C39 109.6(3)
C38 C36 P3 108.7(2)
C39 C36 P3 114.5(2)
C39 C36 C38 109.8(3)
C36 C37 H37A 109.5
C36 C37 H37B 109.5
C36 C37 H37C 109.5
H37A C37 H37B 109.5
H37A C37 H37C 109.5
H37B C37 H37C 109.5
C36 C38 H38A 109.5
C36 C38 H38B 109.5
C36 C38 H38C 109.5
H38A C38 H38B 109.5
H38A C38 H38C 109.5
H38B C38 H38C 109.5
C36 C39 H39A 109.5
C36 C39 H39B 109.5
C36 C39 H39C 109.5
H39A C39 H39B 109.5
H39A C39 H39C 109.5
H39B C39 H39C 109.5
C41 C40 P3 105.8(2)
C41 C40 C43 107.5(4)
C42 C40 P3 115.3(2)
C42 C40 C41 110.2(3)
C42 C40 C43 110.1(3)
C43 C40 P3 107.6(2)
C40 C41 H41A 109.5
C40 C41 H41B 109.5
C40 C41 H41C 109.5
H41A C41 H41B 109.5
H41A C41 H41C 109.5
H41B C41 H41C 109.5
C40 C42 H42A 109.5
C40 C42 H42B 109.5
C40 C42 H42C 109.5
H42A C42 H42B 109.5
H42A C42 H42C 109.5
H42B C42 H42C 109.5
C40 C43 H43A 109.5
C40 C43 H43B 109.5
C40 C43 H43C 109.5
H43A C43 H43B 109.5
H43A C43 H43C 109.5
H43B C43 H43C 109.5
C202 C201 B200 121.5(2)
C206 C201 C202 115.3(2)
C206 C201 B200 123.1(2)
C201 C202 H202 118.8
C203 C202 C201 122.5(2)
C203 C202 H202 118.8
C202 C203 C204 120.6(3)
C202 C203 C207 119.8(2)
C204 C203 C207 119.5(2)
C203 C204 H204 120.8
C205 C204 C203 118.4(2)
C205 C204 H204 120.8
C204 C205 C206 120.6(3)
C204 C205 C208 120.3(2)
C206 C205 C208 119.1(3)
C201 C206 H206 118.7
C205 C206 C201 122.7(3)
C205 C206 H206 118.7
F1 C207 C203 109.6(3)
F1A C207 C203 108.4(3)
F2 C207 F1 103.7(4)
F2 C207 F3 109.7(4)
F2 C207 C203 115.1(3)
F2A C207 F1A 101.1(4)
F2A C207 C203 113.1(4)
F3 C207 F1 102.8(4)
F3 C207 C203 114.7(4)
F3A C207 F1A 105.4(4)
F3A C207 F2A 110.3(5)
F3A C207 C203 117.0(3)
F4 C208 C205 111.2(3)
F4A C208 C205 108.3(4)
F5 C208 F4 102.6(3)
F5 C208 C205 112.2(3)
F5A C208 F4A 103.8(5)
F5A C208 C205 113.1(5)
F6 C208 F4 104.0(3)
F6 C208 F5 109.8(3)
F6 C208 C205 115.8(3)
F6A C208 F4A 103.8(5)
F6A C208 F5A 110.1(5)
F6A C208 C205 116.4(4)
C210 C209 B200 120.8(2)
C214 C209 C210 115.4(2)
C214 C209 B200 123.6(2)
C209 C210 H210 118.9
C211 C210 C209 122.2(2)
C211 C210 H210 118.9
C210 C211 C215 119.8(3)
C212 C211 C210 120.9(3)
C212 C211 C215 119.2(2)
C211 C212 H212 120.9
C213 C212 C211 118.2(2)
C213 C212 H212 120.9
C212 C213 C214 120.9(3)
C212 C213 C216 120.1(2)
C214 C213 C216 119.0(3)
C209 C214 C213 122.4(3)
C209 C214 H214 118.8
C213 C214 H214 118.8
F7 C215 F9 105.2(3)
F7 C215 C211 111.8(3)
F7A C215 C211 109.1(5)
F8 C215 F7 107.5(4)
F8 C215 F9 107.0(3)
F8 C215 C211 113.0(3)
F8A C215 F7A 108.0(6)
F8A C215 F9A 109.5(6)
F8A C215 C211 113.2(6)
F9 C215 C211 111.9(3)
F9A C215 F7A 106.5(6)
F9A C215 C211 110.3(5)
F10 C216 C213 110.8(3)
F10A C216 F12A 101.7(4)
F10A C216 C213 112.4(3)
F11 C216 F10 105.0(4)
F11 C216 F12 110.1(4)
F11 C216 C213 115.0(3)
F11A C216 F10A 107.4(4)
F11A C216 F12A 106.8(4)
F11A C216 C213 115.9(4)
F12 C216 F10 103.1(4)
F12 C216 C213 111.9(3)
F12A C216 C213 111.6(4)
C218 C217 B200 123.0(2)
C222 C217 C218 115.6(2)
C222 C217 B200 121.4(2)
C217 C218 H218 119.0
C219 C218 C217 122.1(2)
C219 C218 H218 119.0
C218 C219 C223 120.1(2)
C220 C219 C218 121.3(2)
C220 C219 C223 118.6(2)
C219 C220 H220 121.2
C221 C220 C219 117.6(2)
C221 C220 H220 121.2
C220 C221 C222 121.2(2)
C220 C221 C224 120.2(2)
C222 C221 C224 118.6(2)
C217 C222 H222 118.9
C221 C222 C217 122.2(2)
C221 C222 H222 118.9
F13 C223 F14 105.9(3)
F13 C223 C219 112.9(2)
F14 C223 C219 111.1(3)
F15 C223 F13 108.5(3)
F15 C223 F14 105.1(3)
F15 C223 C219 112.8(2)
F16 C224 F17 105.4(2)
F16 C224 C221 113.0(2)
F17 C224 C221 111.8(2)
F18 C224 F16 107.4(2)
F18 C224 F17 106.0(2)
F18 C224 C221 112.7(2)
C226 C225 B200 121.7(2)
C230 C225 C226 115.2(2)
C230 C225 B200 123.0(2)
C225 C226 H226 118.7
C227 C226 C225 122.5(2)
C227 C226 H226 118.7
C226 C227 C231 118.6(2)
C228 C227 C226 120.6(2)
C228 C227 C231 120.8(2)
C227 C228 H228 120.9
C227 C228 C229 118.3(3)
C229 C228 H228 120.9
C228 C229 C230 120.8(3)
C228 C229 C232 120.2(3)
C230 C229 C232 119.0(3)
C225 C230 H230 118.7
C229 C230 C225 122.5(3)
C229 C230 H230 118.7
F19 C231 F20 107.4(2)
F19 C231 F21 105.6(3)
F19 C231 C227 113.9(2)
F19A C231 F20A 106.4(6)
F19A C231 F21A 105.6(6)
F19A C231 C227 114.5(6)
F20 C231 F21 104.8(3)
F20 C231 C227 112.5(2)
F20A C231 F21A 105.4(6)
F20A C231 C227 112.7(6)
F21 C231 C227 111.9(2)
F21A C231 C227 111.4(6)
F22 C232 F23 107.3(4)
F22 C232 F24 109.5(4)
F22 C232 C229 116.2(4)
F22A C232 F23A 108.8(6)
F22A C232 F24A 109.0(5)
F22A C232 C229 120.4(5)
F23 C232 C229 109.1(3)
F23A C232 C229 107.0(4)
F24 C232 F23 99.4(3)
F24 C232 C229 113.8(3)
F24A C232 F23A 101.8(5)
F24A C232 C229 108.3(5)
C201 B200 C209 104.70(19)
C201 B200 C217 111.55(19)
C201 B200 C225 111.53(19)
C217 B200 C209 110.86(19)
C225 B200 C209 112.8(2)
C225 B200 C217 105.52(19)

loop_
_geom_bond_atom_site_label_1
_geom_bond_atom_site_label_2
_geom_bond_distance
Rh1 P2 2.2827(7)
Rh1 P3 2.2870(7)
Rh1 N20 2.058(2)
Rh1 C4 1.865(5)
Rh1 C4A 1.846(4)
P2 O26 1.6885(19)
P2 C28 1.853(3)
P2 C32 1.854(3)
P3 O27 1.687(2)
P3 C36 1.854(3)
P3 C40 1.852(3)
O26 C21 1.348(3)
O27 C25 1.347(3)
N20 C21 1.352(3)
N20 C25 1.356(3)
C4 C5 1.264(6)
C4A C5A 1.254(6)
C5 H5 0.9500
C5 C6 1.537(10)
C5A H5A 0.9500
C5A C6A 1.524(10)
C6 C7 1.512(9)
C6 C8 1.519(8)
C6 C9 1.525(9)
C6A C7A 1.534(10)
C6A C8A 1.492(8)
C6A C9A 1.527(9)
C7 H7A 0.9800
C7 H7B 0.9800
C7 H7C 0.9800
C7A H7AA 0.9800
C7A H7AB 0.9800
C7A H7AC 0.9800
C8 H8A 0.9800
C8 H8B 0.9800
C8 H8C 0.9800
C8A H8AA 0.9800
C8A H8AB 0.9800
C8A H8AC 0.9800
C9 H9A 0.9800
C9 H9B 0.9800
C9 H9C 0.9800
C9A H9AA 0.9800
C9A H9AB 0.9800
C9A H9AC 0.9800
C21 C22 1.375(4)
C22 H22 0.9500
C22 C23 1.382(4)
C23 H23 0.9500
C23 C24 1.382(5)
C24 H24 0.9500
C24 C25 1.379(4)
C28 C29 1.535(4)
C28 C30 1.536(4)
C28 C31 1.524(5)
C29 H29A 0.9800
C29 H29B 0.9800
C29 H29C 0.9800
C30 H30A 0.9800
C30 H30B 0.9800
C30 H30C 0.9800
C31 H31A 0.9800
C31 H31B 0.9800
C31 H31C 0.9800
C32 C33 1.534(4)
C32 C34 1.531(4)
C32 C35 1.533(4)
C33 H33A 0.9800
C33 H33B 0.9800
C33 H33C 0.9800
C34 H34A 0.9800
C34 H34B 0.9800
C34 H34C 0.9800
C35 H35A 0.9800
C35 H35B 0.9800
C35 H35C 0.9800
C36 C37 1.526(5)
C36 C38 1.542(5)
C36 C39 1.528(5)
C37 H37A 0.9800
C37 H37B 0.9800
C37 H37C 0.9800
C38 H38A 0.9800
C38 H38B 0.9800
C38 H38C 0.9800
C39 H39A 0.9800
C39 H39B 0.9800
C39 H39C 0.9800
C40 C41 1.524(5)
C40 C42 1.517(5)
C40 C43 1.529(6)
C41 H41A 0.9800
C41 H41B 0.9800
C41 H41C 0.9800
C42 H42A 0.9800
C42 H42B 0.9800
C42 H42C 0.9800
C43 H43A 0.9800
C43 H43B 0.9800
C43 H43C 0.9800
F1 C207 1.370(5)
F1A C207 1.380(5)
F2 C207 1.291(4)
F2A C207 1.313(5)
F3 C207 1.301(5)
F3A C207 1.270(5)
F4 C208 1.353(4)
F4A C208 1.364(6)
F5 C208 1.316(4)
F5A C208 1.287(6)
F6 C208 1.281(4)
F6A C208 1.276(5)
F7 C215 1.330(4)
F7A C215 1.334(6)
F8 C215 1.322(4)
F8A C215 1.299(6)
F9 C215 1.333(4)
F9A C215 1.326(6)
F10 C216 1.354(4)
F10A C216 1.333(5)
F11 C216 1.281(5)
F11A C216 1.282(5)
F12 C216 1.308(4)
F12A C216 1.335(5)
F13 C223 1.321(4)
F14 C223 1.343(4)
F15 C223 1.321(4)
F16 C224 1.338(3)
F17 C224 1.344(3)
F18 C224 1.324(3)
F19 C231 1.320(3)
F19A C231 1.308(7)
F20 C231 1.322(3)
F20A C231 1.322(7)
F21 C231 1.325(3)
F21A C231 1.333(7)
F22 C232 1.288(4)
F22A C232 1.257(6)
F23 C232 1.409(5)
F23A C232 1.374(6)
F24 C232 1.327(5)
F24A C232 1.365(6)
C201 C202 1.402(3)
C201 C206 1.398(3)
C201 B200 1.641(3)
C202 H202 0.9500
C202 C203 1.386(3)
C203 C204 1.387(4)
C203 C207 1.489(4)
C204 H204 0.9500
C204 C205 1.380(4)
C205 C206 1.389(4)
C205 C208 1.495(4)
C206 H206 0.9500
C209 C210 1.404(4)
C209 C214 1.392(3)
C209 B200 1.648(3)
C210 H210 0.9500
C210 C211 1.388(4)
C211 C212 1.382(4)
C211 C215 1.509(4)
C212 H212 0.9500
C212 C213 1.373(4)
C213 C214 1.396(4)
C213 C216 1.498(4)
C214 H214 0.9500
C217 C218 1.400(3)
C217 C222 1.398(3)
C217 B200 1.644(3)
C218 H218 0.9500
C218 C219 1.388(3)
C219 C220 1.386(4)
C219 C223 1.503(4)
C220 H220 0.9500
C220 C221 1.380(4)
C221 C222 1.392(3)
C221 C224 1.498(4)
C222 H222 0.9500
C225 C226 1.406(3)
C225 C230 1.393(4)
C225 B200 1.641(4)
C226 H226 0.9500
C226 C227 1.388(3)
C227 C228 1.376(4)
C227 C231 1.491(4)
C228 H228 0.9500
C228 C229 1.385(4)
C229 C230 1.386(4)
C229 C232 1.487(5)
C230 H230 0.9500

loop_
_geom_torsion_atom_site_label_1
_geom_torsion_atom_site_label_2
_geom_torsion_atom_site_label_3
_geom_torsion_atom_site_label_4
_geom_torsion
Rh1 P2 O26 C21 -3.3(2)
Rh1 P2 C28 C29 -34.2(3)
Rh1 P2 C28 C30 -152.4(2)
Rh1 P2 C28 C31 83.1(2)
Rh1 P2 C32 C33 48.7(2)
Rh1 P2 C32 C34 -67.1(2)
Rh1 P2 C32 C35 168.9(2)
Rh1 P3 O27 C25 3.4(2)
Rh1 P3 C36 C37 30.6(3)
Rh1 P3 C36 C38 -86.1(2)
Rh1 P3 C36 C39 150.8(2)
Rh1 P3 C40 C41 -53.8(3)
Rh1 P3 C40 C42 -175.8(3)
Rh1 P3 C40 C43 60.9(3)
Rh1 N20 C21 O26 -1.9(3)
Rh1 N20 C21 C22 178.1(2)
Rh1 N20 C25 O27 2.7(3)
Rh1 N20 C25 C24 -177.8(2)
Rh1 C4A C5A C6A -177(2)
P2 Rh1 C4A C5A 83(3)
P2 O26 C21 N20 3.7(3)
P2 O26 C21 C22 -176.3(2)
P3 Rh1 C4A C5A -94(3)
P3 O27 C25 N20 -4.2(4)
P3 O27 C25 C24 176.3(2)
O26 P2 C28 C29 73.6(2)
O26 P2 C28 C30 -44.6(2)
O26 P2 C28 C31 -169.1(2)
O26 P2 C32 C33 -59.0(2)
O26 P2 C32 C34 -174.7(2)
O26 P2 C32 C35 61.3(2)
O26 C21 C22 C23 179.7(3)
O27 P3 C36 C37 -77.0(3)
O27 P3 C36 C38 166.3(2)
O27 P3 C36 C39 43.2(3)
O27 P3 C40 C41 54.2(3)
O27 P3 C40 C42 -67.9(3)
O27 P3 C40 C43 168.8(3)
N20 Rh1 C4A C5A -6(4)
N20 C21 C22 C23 -0.3(5)
C4 C5 C6 C7 -14.0(11)
C4 C5 C6 C8 -135.7(9)
C4 C5 C6 C9 107.5(9)
C4A C5A C6A C7A -11.1(11)
C4A C5A C6A C8A -133.2(9)
C4A C5A C6A C9A 105.1(10)
C21 N20 C25 O27 -178.6(2)
C21 N20 C25 C24 0.9(4)
C21 C22 C23 C24 0.9(5)
C22 C23 C24 C25 -0.7(5)
C23 C24 C25 O27 179.2(3)
C23 C24 C25 N20 -0.3(5)
C25 N20 C21 O26 179.4(2)
C25 N20 C21 C22 -0.6(4)
C28 P2 O26 C21 -125.1(2)
C28 P2 C32 C33 -164.5(2)
C28 P2 C32 C34 79.7(2)
C28 P2 C32 C35 -44.2(3)
C32 P2 O26 C21 117.1(2)
C32 P2 C28 C29 179.4(2)
C32 P2 C28 C30 61.2(3)
C32 P2 C28 C31 -63.2(3)
C36 P3 O27 C25 125.4(2)
C36 P3 C40 C41 159.2(3)
C36 P3 C40 C42 37.2(3)
C36 P3 C40 C43 -86.1(3)
C40 P3 O27 C25 -117.2(2)
C40 P3 C36 C37 176.9(3)
C40 P3 C36 C38 60.3(3)
C40 P3 C36 C39 -62.9(3)
C201 C202 C203 C204 1.0(4)
C201 C202 C203 C207 -179.0(2)
C202 C201 C206 C205 2.5(4)
C202 C201 B200 C209 81.4(3)
C202 C201 B200 C217 -38.5(3)
C202 C201 B200 C225 -156.3(2)
C202 C203 C204 C205 1.3(4)
C202 C203 C207 F1 49.1(5)
C202 C203 C207 F1A -111.1(5)
C202 C203 C207 F2 -67.3(7)
C202 C203 C207 F2A 137.6(5)
C202 C203 C207 F3 164.1(5)
C202 C203 C207 F3A 7.8(8)
C203 C204 C205 C206 -1.6(4)
C203 C204 C205 C208 -179.6(2)
C204 C203 C207 F1 -130.8(5)
C204 C203 C207 F1A 69.0(6)
C204 C203 C207 F2 112.8(7)
C204 C203 C207 F2A -42.3(6)
C204 C203 C207 F3 -15.8(6)
C204 C203 C207 F3A -172.2(7)
C204 C205 C206 C201 -0.4(4)
C204 C205 C208 F4 -130.8(3)
C204 C205 C208 F4A 44.1(7)
C204 C205 C208 F5 114.9(4)
C204 C205 C208 F5A -70.4(9)
C204 C205 C208 F6 -12.3(5)
C204 C205 C208 F6A 160.6(8)
C206 C201 C202 C203 -2.8(4)
C206 C201 B200 C209 -95.3(3)
C206 C201 B200 C217 144.7(2)
C206 C201 B200 C225 27.0(3)
C206 C205 C208 F4 51.2(4)
C206 C205 C208 F4A -133.9(7)
C206 C205 C208 F5 -63.2(5)
C206 C205 C208 F5A 111.5(8)
C206 C205 C208 F6 169.7(4)
C206 C205 C208 F6A -17.5(9)
C207 C203 C204 C205 -178.8(2)
C208 C205 C206 C201 177.6(2)
C209 C210 C211 C212 -0.2(4)
C209 C210 C211 C215 178.5(3)
C210 C209 C214 C213 -1.3(4)
C210 C209 B200 C201 -86.3(3)
C210 C209 B200 C217 34.1(3)
C210 C209 B200 C225 152.2(2)
C210 C211 C212 C213 -0.5(4)
C210 C211 C215 F7 108.0(4)
C210 C211 C215 F7A -50.5(10)
C210 C211 C215 F8 -13.4(5)
C210 C211 C215 F8A -170.8(11)
C210 C211 C215 F9 -134.3(3)
C210 C211 C215 F9A 66.1(11)
C211 C212 C213 C214 0.3(4)
C211 C212 C213 C216 178.2(2)
C212 C211 C215 F7 -73.2(4)
C212 C211 C215 F7A 128.3(9)
C212 C211 C215 F8 165.4(4)
C212 C211 C215 F8A 7.9(12)
C212 C211 C215 F9 44.5(4)
C212 C211 C215 F9A -115.1(11)
C212 C213 C214 C209 0.6(4)
C212 C213 C216 F10 22.3(5)
C212 C213 C216 F10A -133.5(6)
C212 C213 C216 F11 141.2(6)
C212 C213 C216 F11A -9.5(7)
C212 C213 C216 F12 -92.2(6)
C212 C213 C216 F12A 113.1(5)
C214 C209 C210 C211 1.1(4)
C214 C209 B200 C201 88.9(3)
C214 C209 B200 C217 -150.7(2)
C214 C209 B200 C225 -32.6(3)
C214 C213 C216 F10 -159.9(5)
C214 C213 C216 F10A 44.4(7)
C214 C213 C216 F11 -41.0(7)
C214 C213 C216 F11A 168.3(7)
C214 C213 C216 F12 85.7(6)
C214 C213 C216 F12A -69.1(5)
C215 C211 C212 C213 -179.3(3)
C216 C213 C214 C209 -177.2(2)
C217 C218 C219 C220 1.2(4)
C217 C218 C219 C223 -178.8(3)
C218 C217 C222 C221 1.4(3)
C218 C217 B200 C201 -28.0(3)
C218 C217 B200 C209 -144.3(2)
C218 C217 B200 C225 93.3(3)
C218 C219 C220 C221 0.5(4)
C218 C219 C223 F13 29.0(4)
C218 C219 C223 F14 -89.9(3)
C218 C219 C223 F15 152.4(3)
C219 C220 C221 C222 -1.1(4)
C219 C220 C221 C224 -179.5(2)
C220 C219 C223 F13 -151.0(3)
C220 C219 C223 F14 90.1(3)
C220 C219 C223 F15 -27.6(4)
C220 C221 C222 C217 0.2(4)
C220 C221 C224 F16 3.8(4)
C220 C221 C224 F17 -114.9(3)
C220 C221 C224 F18 125.7(3)
C222 C217 C218 C219 -2.1(3)
C222 C217 B200 C201 155.3(2)
C222 C217 B200 C209 39.0(3)
C222 C217 B200 C225 -83.5(3)
C222 C221 C224 F16 -174.7(2)
C222 C221 C224 F17 66.7(3)
C222 C221 C224 F18 -52.7(3)
C223 C219 C220 C221 -179.5(2)
C224 C221 C222 C217 178.6(2)
C225 C226 C227 C228 -0.9(4)
C225 C226 C227 C231 177.9(2)
C226 C225 C230 C229 -1.8(4)
C226 C225 B200 C201 37.2(3)
C226 C225 B200 C209 154.7(2)
C226 C225 B200 C217 -84.1(3)
C226 C227 C228 C229 -1.1(4)
C226 C227 C231 F19 179.6(2)
C226 C227 C231 F19A 0.6(15)
C226 C227 C231 F20 57.1(3)
C226 C227 C231 F20A -121.2(15)
C226 C227 C231 F21 -60.6(3)
C226 C227 C231 F21A 120.4(15)
C227 C228 C229 C230 1.6(4)
C227 C228 C229 C232 -179.0(3)
C228 C227 C231 F19 -1.5(4)
C228 C227 C231 F19A 179.5(15)
C228 C227 C231 F20 -124.1(3)
C228 C227 C231 F20A 57.6(15)
C228 C227 C231 F21 118.2(3)
C228 C227 C231 F21A -60.7(15)
C228 C229 C230 C225 -0.1(5)
C228 C229 C232 F22 -0.4(6)
C228 C229 C232 F22A 156.9(9)
C228 C229 C232 F23 121.0(4)
C228 C229 C232 F23A -78.4(8)
C228 C229 C232 F24 -129.0(4)
C228 C229 C232 F24A 30.6(8)
C230 C225 C226 C227 2.3(4)
C230 C225 B200 C201 -146.9(2)
C230 C225 B200 C209 -29.3(3)
C230 C225 B200 C217 91.8(3)
C230 C229 C232 F22 179.0(5)
C230 C229 C232 F22A -23.7(9)
C230 C229 C232 F23 -59.6(4)
C230 C229 C232 F23A 101.0(8)
C230 C229 C232 F24 50.4(5)
C230 C229 C232 F24A -150.0(7)
C231 C227 C228 C229 -179.9(3)
C232 C229 C230 C225 -179.5(3)
B200 C201 C202 C203 -179.8(2)
B200 C201 C206 C205 179.4(2)
B200 C209 C210 C211 176.6(2)
B200 C209 C214 C213 -176.7(2)
B200 C217 C218 C219 -179.0(2)
B200 C217 C222 C221 178.4(2)
B200 C225 C226 C227 178.5(2)
B200 C225 C230 C229 -177.9(3)
